data_7207381
loop_
_publ_author_name
'Zhao, Guangyao'
'Dong, Huanli'
'Zhao, Huaping'
'Jiang, Lang'
'Zhang, Xiaotao'
'Tan, Jiahui'
'Meng, Qing'
'Hu, Wenping'

_publ_section_title
;
 Substitution effect on molecular packing and transistor performance of
 indolo[3,2-b]carbazole derivatives
;
_journal_issue 10
_journal_name_full 'Journal of Materials Chemistry'
_journal_page_first 4409
_journal_paper_doi 10.1039/c1jm14891e
_journal_volume 22
_journal_year 2012
_chemical_formula_sum 'C30 H34 Cl2 N2'
_chemical_formula_weight 493.49
_chemical_name_systematic
;
?
;
_space_group_IT_number 14
_symmetry_cell_setting monoclinic
_symmetry_space_group_name_Hall '-P 2yn'
_symmetry_space_group_name_H-M 'P 1 21/n 1'
_atom_sites_solution_hydrogens geom
_atom_sites_solution_primary direct
_atom_sites_solution_secondary difmap
_audit_creation_method SHELXL-97
_cell_angle_alpha 90.00
_cell_angle_beta 114.283(5)
_cell_angle_gamma 90.00
_cell_formula_units_Z 2
_cell_length_a 16.759(5)
_cell_length_b 4.4914(14)
_cell_length_c 18.515(7)
_cell_measurement_reflns_used 3949
_cell_measurement_temperature 173(2)
_cell_measurement_theta_max 27.4739
_cell_measurement_theta_min 2.2263
_cell_volume 1270.3(7)
_computing_cell_refinement 'CrystalClear (Rigaku Inc., 2008)'
_computing_data_collection 'CrystalClear (Rigaku Inc., 2008)'
_computing_data_reduction 'CrystalClear (Rigaku Inc., 2008)'
_computing_molecular_graphics 'XP in Siemens SHELXTL (Sheldrick, 1994)'
_computing_publication_material 'SHELX97 (Sheldrick, 1997)'
_computing_structure_refinement 'SHELXL-97 (Sheldrick, 1997)'
_computing_structure_solution 'SHELXS-97 (Sheldrick, 1990)'
_diffrn_ambient_temperature 173(2)
_diffrn_detector_area_resol_mean 28.5714
_diffrn_measured_fraction_theta_full 1.000
_diffrn_measured_fraction_theta_max 1.000
_diffrn_measurement_device_type 'MM007HF + CCD (Saturn724+)'
_diffrn_measurement_method '\w scans at fixed \c = 45\%'
_diffrn_radiation_monochromator Confocal
_diffrn_radiation_source 'Rotating Anode'
_diffrn_radiation_type MoK\a
_diffrn_radiation_wavelength 0.71073
_diffrn_reflns_av_R_equivalents 0.0605
_diffrn_reflns_av_sigmaI/netI 0.0370
_diffrn_reflns_limit_h_max 20
_diffrn_reflns_limit_h_min -20
_diffrn_reflns_limit_k_max 5
_diffrn_reflns_limit_k_min -5
_diffrn_reflns_limit_l_max 22
_diffrn_reflns_limit_l_min -22
_diffrn_reflns_number 13844
_diffrn_reflns_theta_full 25.50
_diffrn_reflns_theta_max 25.50
_diffrn_reflns_theta_min 2.13
_exptl_absorpt_coefficient_mu 0.277
_exptl_absorpt_correction_T_max 0.9843
_exptl_absorpt_correction_T_min 0.9086
_exptl_absorpt_correction_type numerical
_exptl_absorpt_process_details 'CrystalClear (Rigaku Inc., 2008)'
_exptl_crystal_colour yellow
_exptl_crystal_density_diffrn 1.290
_exptl_crystal_density_method 'not measured'
_exptl_crystal_description platelet
_exptl_crystal_F_000 524
_exptl_crystal_size_max 0.20
_exptl_crystal_size_mid 0.15
_exptl_crystal_size_min 0.03
_refine_diff_density_max 0.237
_refine_diff_density_min -0.235
_refine_diff_density_rms 0.048
_refine_ls_extinction_method none
_refine_ls_goodness_of_fit_ref 1.193
_refine_ls_hydrogen_treatment constr
_refine_ls_matrix_type full
_refine_ls_number_parameters 155
_refine_ls_number_reflns 2362
_refine_ls_number_restraints 0
_refine_ls_restrained_S_all 1.193
_refine_ls_R_factor_all 0.0616
_refine_ls_R_factor_gt 0.0558
_refine_ls_shift/su_max 0.000
_refine_ls_shift/su_mean 0.000
_refine_ls_structure_factor_coef Fsqd
_refine_ls_weighting_details 'calc w=1/[\s^2^(Fo^2^)+(0.0336P)^2^+0.9558P] where P=(Fo^2^+2Fc^2^)/3'
_refine_ls_weighting_scheme calc
_refine_ls_wR_factor_gt 0.1155
_refine_ls_wR_factor_ref 0.1185
_reflns_number_gt 2197
_reflns_number_total 2362
_reflns_threshold_expression >2sigma(I)
_cod_data_source_file c1jm14891e.txt
_cod_data_source_block mx4
_cod_depositor_comments
;
The following automatic conversions were performed:

'_exptl_absorpt_correction_type' value 'Numerical' changed to
'numerical' according to
/home/saulius/struct/CIF-dictionaries/cif_core.dic dictionary named
'cif_core.dic' version 2.4.1 from 2010-06-29.

Automatic conversion script
Id: cif_fix_values 1715 2011-07-08 13:25:40Z adriana 
;
_cod_original_sg_symbol_H-M P2(1)/n
_cod_database_code 7207381

loop_
_symmetry_equiv_pos_as_xyz
'x, y, z'
'-x+1/2, y+1/2, -z+1/2'
'-x, -y, -z'
'x-1/2, -y-1/2, z-1/2'

loop_
_atom_site_label
_atom_site_type_symbol
_atom_site_fract_x
_atom_site_fract_y
_atom_site_fract_z
_atom_site_U_iso_or_equiv
_atom_site_adp_type
_atom_site_occupancy
_atom_site_symmetry_multiplicity
_atom_site_calc_flag
_atom_site_refinement_flags
Cl1 Cl 0.59331(4) 0.28906(15) 0.23686(4) 0.0375(2) Uani 1 1 d .
N1 N 0.86182(12) -0.2783(4) 0.51579(11) 0.0241(4) Uani 1 1 d .
C2 C 0.75828(15) 0.1787(5) 0.34267(13) 0.0263(5) Uani 1 1 d .
H2A H 0.7766 0.3114 0.3125 0.032 Uiso 1 1 calc R
C3 C 0.87659(16) -0.2929(5) 0.79133(13) 0.0286(5) Uani 1 1 d .
H3A H 0.9297 -0.1677 0.8071 0.034 Uiso 1 1 calc R
H3B H 0.8255 -0.1582 0.7764 0.034 Uiso 1 1 calc R
C4 C 0.97642(14) 0.2001(5) 0.43327(13) 0.0240(5) Uani 1 1 d .
H4A H 0.9611 0.3309 0.3893 0.029 Uiso 1 1 calc R
C5 C 0.86470(16) -0.2868(5) 0.65012(13) 0.0274(5) Uani 1 1 d .
H5A H 0.9176 -0.1596 0.6685 0.033 Uiso 1 1 calc R
H5B H 0.8130 -0.1541 0.6333 0.033 Uiso 1 1 calc R
C6 C 0.78991(15) -0.1614(5) 0.45366(13) 0.0249(5) Uani 1 1 d .
C7 C 0.81878(14) 0.0374(5) 0.41002(13) 0.0243(5) Uani 1 1 d .
C8 C 0.86022(15) -0.4676(5) 0.57878(13) 0.0265(5) Uani 1 1 d .
H8A H 0.9104 -0.6067 0.5957 0.032 Uiso 1 1 calc R
H8B H 0.8058 -0.5873 0.5584 0.032 Uiso 1 1 calc R
C9 C 0.91334(14) 0.0454(5) 0.44923(12) 0.0229(5) Uani 1 1 d .
C10 C 0.93745(14) -0.1522(5) 0.51493(13) 0.0235(5) Uani 1 1 d .
C11 C 0.64191(15) -0.0743(6) 0.36488(14) 0.0314(6) Uani 1 1 d .
H11A H 0.5810 -0.1071 0.3486 0.038 Uiso 1 1 calc R
C12 C 0.86740(16) -0.4778(5) 0.71915(13) 0.0287(5) Uani 1 1 d .
H12A H 0.9173 -0.6177 0.7344 0.034 Uiso 1 1 calc R
H12B H 0.8130 -0.5971 0.7018 0.034 Uiso 1 1 calc R
C13 C 0.70119(15) -0.2178(5) 0.43139(14) 0.0292(5) Uani 1 1 d .
H13A H 0.6820 -0.3505 0.4610 0.035 Uiso 1 1 calc R
C14 C 0.67077(15) 0.1184(5) 0.32144(13) 0.0287(5) Uani 1 1 d .
C15 C 0.88281(18) -0.4786(6) 0.86183(14) 0.0365(6) Uani 1 1 d .
H15A H 0.9336 -0.6144 0.8767 0.044 Uiso 1 1 calc R
H15B H 0.8295 -0.6026 0.8463 0.044 Uiso 1 1 calc R
C16 C 0.8927(2) -0.2916(7) 0.93370(15) 0.0480(7) Uani 1 1 d .
H16A H 0.8950 -0.4227 0.9768 0.072 Uiso 1 1 calc R
H16B H 0.8426 -0.1565 0.9195 0.072 Uiso 1 1 calc R
H16C H 0.9468 -0.1751 0.9510 0.072 Uiso 1 1 calc R

loop_
_atom_site_aniso_label
_atom_site_aniso_U_11
_atom_site_aniso_U_22
_atom_site_aniso_U_33
_atom_site_aniso_U_23
_atom_site_aniso_U_13
_atom_site_aniso_U_12
Cl1 0.0293(4) 0.0466(4) 0.0280(3) 0.0027(3) 0.0033(3) 0.0021(3)
N1 0.0251(10) 0.0275(10) 0.0208(9) 0.0019(8) 0.0105(8) -0.0032(8)
C2 0.0286(13) 0.0297(13) 0.0207(11) -0.0020(9) 0.0101(10) -0.0004(10)
C3 0.0334(13) 0.0297(13) 0.0245(12) 0.0027(10) 0.0136(11) 0.0021(10)
C4 0.0287(12) 0.0255(12) 0.0187(11) 0.0005(9) 0.0108(10) 0.0008(10)
C5 0.0330(13) 0.0257(12) 0.0262(12) 0.0010(10) 0.0148(10) -0.0006(10)
C6 0.0272(12) 0.0263(12) 0.0215(11) -0.0028(9) 0.0104(10) -0.0025(10)
C7 0.0270(12) 0.0268(12) 0.0206(11) -0.0040(9) 0.0111(10) -0.0005(10)
C8 0.0293(13) 0.0283(12) 0.0235(12) 0.0026(10) 0.0123(10) -0.0026(10)
C9 0.0271(12) 0.0235(11) 0.0168(11) -0.0018(9) 0.0079(9) -0.0002(9)
C10 0.0288(12) 0.0239(12) 0.0198(11) -0.0031(9) 0.0122(9) -0.0019(10)
C11 0.0232(13) 0.0389(14) 0.0313(13) -0.0052(11) 0.0105(11) -0.0027(11)
C12 0.0327(14) 0.0288(13) 0.0264(13) 0.0003(10) 0.0141(11) -0.0019(10)
C13 0.0294(13) 0.0325(13) 0.0286(13) -0.0017(10) 0.0149(11) -0.0041(10)
C14 0.0281(13) 0.0330(13) 0.0214(11) -0.0019(10) 0.0066(10) 0.0007(10)
C15 0.0458(16) 0.0389(15) 0.0263(13) 0.0009(11) 0.0164(12) -0.0044(12)
C16 0.065(2) 0.0529(18) 0.0267(14) 0.0017(13) 0.0200(14) -0.0020(15)

loop_
_atom_type_symbol
_atom_type_description
_atom_type_scat_dispersion_real
_atom_type_scat_dispersion_imag
_atom_type_scat_source
C C 0.0033 0.0016 'International Tables Vol C Tables 4.2.6.8 and 6.1.1.4'
H H 0.0000 0.0000 'International Tables Vol C Tables 4.2.6.8 and 6.1.1.4'
N N 0.0061 0.0033 'International Tables Vol C Tables 4.2.6.8 and 6.1.1.4'
Cl Cl 0.1484 0.1585 'International Tables Vol C Tables 4.2.6.8 and 6.1.1.4'

loop_
_geom_angle_atom_site_label_1
_geom_angle_atom_site_label_2
_geom_angle_atom_site_label_3
_geom_angle
_geom_angle_site_symmetry_1
C6 N1 C10 108.76(18) .
C6 N1 C8 126.36(18) .
C10 N1 C8 124.34(19) .
C14 C2 C7 117.5(2) .
C14 C2 H2A 121.2 .
C7 C2 H2A 121.2 .
C15 C3 C12 113.6(2) .
C15 C3 H3A 108.8 .
C12 C3 H3A 108.8 .
C15 C3 H3B 108.8 .
C12 C3 H3B 108.8 .
H3A C3 H3B 107.7 .
C10 C4 C9 116.2(2) 3_756
C10 C4 H4A 121.9 3_756
C9 C4 H4A 121.9 .
C12 C5 C8 113.60(19) .
C12 C5 H5A 108.8 .
C8 C5 H5A 108.8 .
C12 C5 H5B 108.8 .
C8 C5 H5B 108.8 .
H5A C5 H5B 107.7 .
N1 C6 C13 129.5(2) .
N1 C6 C7 109.19(19) .
C13 C6 C7 121.3(2) .
C2 C7 C6 120.2(2) .
C2 C7 C9 132.9(2) .
C6 C7 C9 106.86(19) .
N1 C8 C5 111.92(19) .
N1 C8 H8A 109.2 .
C5 C8 H8A 109.2 .
N1 C8 H8B 109.2 .
C5 C8 H8B 109.2 .
H8A C8 H8B 107.9 .
C4 C9 C10 121.2(2) .
C4 C9 C7 132.5(2) .
C10 C9 C7 106.30(19) .
C4 C10 N1 128.6(2) 3_756
C4 C10 C9 122.6(2) 3_756
N1 C10 C9 108.86(19) .
C13 C11 C14 120.6(2) .
C13 C11 H11A 119.7 .
C14 C11 H11A 119.7 .
C5 C12 C3 112.7(2) .
C5 C12 H12A 109.1 .
C3 C12 H12A 109.1 .
C5 C12 H12B 109.1 .
C3 C12 H12B 109.1 .
H12A C12 H12B 107.8 .
C11 C13 C6 117.9(2) .
C11 C13 H13A 121.1 .
C6 C13 H13A 121.1 .
C2 C14 C11 122.5(2) .
C2 C14 Cl1 118.69(18) .
C11 C14 Cl1 118.85(18) .
C3 C15 C16 113.1(2) .
C3 C15 H15A 109.0 .
C16 C15 H15A 109.0 .
C3 C15 H15B 109.0 .
C16 C15 H15B 109.0 .
H15A C15 H15B 107.8 .
C15 C16 H16A 109.5 .
C15 C16 H16B 109.5 .
H16A C16 H16B 109.5 .
C15 C16 H16C 109.5 .
H16A C16 H16C 109.5 .
H16B C16 H16C 109.5 .

loop_
_geom_bond_atom_site_label_1
_geom_bond_atom_site_label_2
_geom_bond_distance
_geom_bond_site_symmetry_2
Cl1 C14 1.747(2) .
N1 C6 1.382(3) .
N1 C10 1.394(3) .
N1 C8 1.452(3) .
C2 C14 1.380(3) .
C2 C7 1.395(3) .
C2 H2A 0.9500 .
C3 C15 1.516(3) .
C3 C12 1.526(3) .
C3 H3A 0.9900 .
C3 H3B 0.9900 .
C4 C10 1.382(3) 3_756
C4 C9 1.395(3) .
C4 H4A 0.9500 .
C5 C12 1.524(3) .
C5 C8 1.526(3) .
C5 H5A 0.9900 .
C5 H5B 0.9900 .
C6 C13 1.393(3) .
C6 C7 1.416(3) .
C7 C9 1.447(3) .
C8 H8A 0.9900 .
C8 H8B 0.9900 .
C9 C10 1.423(3) .
C10 C4 1.382(3) 3_756
C11 C13 1.383(3) .
C11 C14 1.396(3) .
C11 H11A 0.9500 .
C12 H12A 0.9900 .
C12 H12B 0.9900 .
C13 H13A 0.9500 .
C15 C16 1.524(3) .
C15 H15A 0.9900 .
C15 H15B 0.9900 .
C16 H16A 0.9800 .
C16 H16B 0.9800 .
C16 H16C 0.9800 .

loop_
_geom_torsion_atom_site_label_1
_geom_torsion_atom_site_label_2
_geom_torsion_atom_site_label_3
_geom_torsion_atom_site_label_4
_geom_torsion
_geom_torsion_site_symmetry_1
_geom_torsion_site_symmetry_4
C10 N1 C6 C13 -179.3(2) . .
C8 N1 C6 C13 -7.5(4) . .
C10 N1 C6 C7 1.7(3) . .
C8 N1 C6 C7 173.5(2) . .
C14 C2 C7 C6 0.5(3) . .
C14 C2 C7 C9 179.9(2) . .
N1 C6 C7 C2 178.2(2) . .
C13 C6 C7 C2 -0.9(3) . .
N1 C6 C7 C9 -1.3(2) . .
C13 C6 C7 C9 179.6(2) . .
C6 N1 C8 C5 -91.0(3) . .
C10 N1 C8 C5 79.6(3) . .
C12 C5 C8 N1 -177.35(19) . .
C10 C4 C9 C10 -0.6(4) 3_756 .
C10 C4 C9 C7 179.7(2) 3_756 .
C2 C7 C9 C4 0.6(4) . .
C6 C7 C9 C4 -179.9(2) . .
C2 C7 C9 C10 -179.1(2) . .
C6 C7 C9 C10 0.4(2) . .
C6 N1 C10 C4 178.8(2) . 3_756
C8 N1 C10 C4 6.8(4) . 3_756
C6 N1 C10 C9 -1.5(2) . .
C8 N1 C10 C9 -173.48(19) . .
C4 C9 C10 C4 0.7(4) . 3_756
C7 C9 C10 C4 -179.6(2) . 3_756
C4 C9 C10 N1 -179.11(19) . .
C7 C9 C10 N1 0.6(2) . .
C8 C5 C12 C3 177.1(2) . .
C15 C3 C12 C5 -177.9(2) . .
C14 C11 C13 C6 0.6(4) . .
N1 C6 C13 C11 -178.5(2) . .
C7 C6 C13 C11 0.3(3) . .
C7 C2 C14 C11 0.4(4) . .
C7 C2 C14 Cl1 -179.41(17) . .
C13 C11 C14 C2 -0.9(4) . .
C13 C11 C14 Cl1 178.87(19) . .
C12 C3 C15 C16 179.5(2) . .
